data_7205717
loop_
_publ_author_name
'Lee, Chin-Fen'
'Hsu, Shu-Chun'
'Chan, Kai-Chao'
'Nurnabi, Mohammad'
'Lee, Chung-Chou'
'Wu, Jing-Yun'
'Lai, Long-Li'
'Lu, Kuang-Lieh'

_publ_section_title
;
 Self-adaptation of a conformationally flexible yet restricted
 &#x201C;piperazine-pyrazine&#x201D; building block toward the design
 of coordination polymers
;
_journal_issue 8
_journal_name_full CrystEngComm
_journal_page_first 2960
_journal_paper_doi 10.1039/c0ce00703j
_journal_volume 13
_journal_year 2011
_chemical_formula_moiety 'C26 H28 N14 Ni S2'
_chemical_formula_sum 'C26 H28 N14 Ni S2'
_chemical_formula_weight 659.45
_chemical_name_systematic
;
?
;
_space_group_IT_number 15
_symmetry_cell_setting monoclinic
_symmetry_space_group_name_Hall '-C 2yc'
_symmetry_space_group_name_H-M 'C 1 2/c 1'
_atom_sites_solution_hydrogens geom
_atom_sites_solution_primary direct
_atom_sites_solution_secondary difmap
_audit_creation_method SHELXL-97
_cell_angle_alpha 90.00
_cell_angle_beta 92.379(5)
_cell_angle_gamma 90.00
_cell_formula_units_Z 4
_cell_length_a 22.065(5)
_cell_length_b 13.166(3)
_cell_length_c 12.255(2)
_cell_measurement_temperature 200(2)
_cell_volume 3557.1(13)
_computing_data_collection 'Bruker Kappa APEX II'
_computing_molecular_graphics 'Ortep-3 for Windows (Farrugia, 1997)'
_computing_publication_material 'WinGX publication routines (Farrugia, 1999)'
_computing_structure_refinement 'SHELXL-97 (Sheldrick, 1997)'
_computing_structure_solution 'SHELXS-86 (Sheldrick, 1986)'
_diffrn_ambient_temperature 200(2)
_diffrn_measured_fraction_theta_full 0.962
_diffrn_measured_fraction_theta_max 0.962
_diffrn_radiation_monochromator graphite
_diffrn_radiation_source 'fine-focus sealed tube'
_diffrn_radiation_type MoK\a
_diffrn_radiation_wavelength 0.71073
_diffrn_reflns_av_R_equivalents 0.0511
_diffrn_reflns_av_sigmaI/netI 0.0592
_diffrn_reflns_limit_h_max 26
_diffrn_reflns_limit_h_min -26
_diffrn_reflns_limit_k_max 15
_diffrn_reflns_limit_k_min 0
_diffrn_reflns_limit_l_max 14
_diffrn_reflns_limit_l_min 0
_diffrn_reflns_number 3024
_diffrn_reflns_theta_full 25.00
_diffrn_reflns_theta_max 25.00
_diffrn_reflns_theta_min 1.80
_exptl_absorpt_coefficient_mu 0.700
_exptl_absorpt_correction_T_max 0.9793
_exptl_absorpt_correction_T_min 0.8903
_exptl_absorpt_correction_type none
_exptl_crystal_colour 'pale green'
_exptl_crystal_density_diffrn 1.231
_exptl_crystal_density_method 'not measured'
_exptl_crystal_description prism
_exptl_crystal_F_000 1368
_exptl_crystal_size_max 0.17
_exptl_crystal_size_mid 0.10
_exptl_crystal_size_min 0.03
_refine_diff_density_max 0.855
_refine_diff_density_min -0.561
_refine_diff_density_rms 0.071
_refine_ls_extinction_method none
_refine_ls_goodness_of_fit_ref 0.954
_refine_ls_hydrogen_treatment constr
_refine_ls_matrix_type full
_refine_ls_number_parameters 196
_refine_ls_number_reflns 3024
_refine_ls_number_restraints 0
_refine_ls_restrained_S_all 0.954
_refine_ls_R_factor_all 0.0916
_refine_ls_R_factor_gt 0.0577
_refine_ls_shift/su_max 0.051
_refine_ls_shift/su_mean 0.005
_refine_ls_structure_factor_coef Fsqd
_refine_ls_weighting_details 'calc w=1/[\s^2^(Fo^2^)+(0.1205P)^2^+0.0000P] where P=(Fo^2^+2Fc^2^)/3'
_refine_ls_weighting_scheme calc
_refine_ls_wR_factor_gt 0.1611
_refine_ls_wR_factor_ref 0.1776
_reflns_number_gt 1924
_reflns_number_total 3024
_reflns_threshold_expression >2sigma(I)
_cod_data_source_file c0ce00703j.txt
_cod_data_source_block a8871
_cod_original_sg_symbol_H-M 'C 2/c'
_cod_database_code 7205717

loop_
_symmetry_equiv_pos_as_xyz
'x, y, z'
'-x, y, -z+1/2'
'x+1/2, y+1/2, z'
'-x+1/2, y+1/2, -z+1/2'
'-x, -y, -z'
'x, -y, z-1/2'
'-x+1/2, -y+1/2, -z'
'x+1/2, -y+1/2, z-1/2'

loop_
_atom_site_label
_atom_site_type_symbol
_atom_site_fract_x
_atom_site_fract_y
_atom_site_fract_z
_atom_site_U_iso_or_equiv
_atom_site_adp_type
_atom_site_occupancy
_atom_site_symmetry_multiplicity
_atom_site_calc_flag
_atom_site_refinement_flags
_atom_site_disorder_assembly
_atom_site_disorder_group
C1 C 0.1212(3) 0.3361(4) 0.0202(4) 0.0728(17) Uani 1 1 d . . .
H1 H 0.1320 0.3755 -0.0409 0.087 Uiso 1 1 calc R . .
C2 C 0.0623(3) 0.3456(4) 0.0568(4) 0.0756(17) Uani 1 1 d . . .
C4 C 0.0888(3) 0.2373(4) 0.1931(4) 0.0694(16) Uani 1 1 d . . .
H4 H 0.0792 0.2016 0.2576 0.083 Uiso 1 1 calc R . .
C5 C 0.1453(2) 0.2253(4) 0.1546(3) 0.0578(13) Uani 1 1 d . . .
H5 H 0.1732 0.1807 0.1912 0.069 Uiso 1 1 calc R . .
C7 C 0.2732(2) 0.4828(3) 0.0078(3) 0.0550(13) Uani 1 1 d . . .
H7 H 0.2468 0.4828 -0.0555 0.066 Uiso 1 1 calc R . .
C8 C 0.2984(2) 0.5757(3) 0.0423(3) 0.0481(12) Uani 1 1 d . . .
C10 C 0.3435(3) 0.4908(4) 0.1839(5) 0.0793(18) Uani 1 1 d . . .
H10 H 0.3686 0.4910 0.2488 0.095 Uiso 1 1 calc R . .
C11 C 0.3189(3) 0.4010(3) 0.1492(4) 0.0654(15) Uani 1 1 d . . .
H11 H 0.3267 0.3412 0.1908 0.078 Uiso 1 1 calc R . .
C13 C 0.2349(3) 0.6813(4) -0.0885(4) 0.0740(17) Uani 1 1 d . . .
H13A H 0.2181 0.6152 -0.1135 0.089 Uiso 1 1 calc R . .
H13B H 0.2470 0.7200 -0.1534 0.089 Uiso 1 1 calc R . .
C14 C 0.3133(3) 0.7596(3) 0.0290(4) 0.0688(16) Uani 1 1 d . . .
H14A H 0.3280 0.8012 -0.0318 0.083 Uiso 1 1 calc R . .
H14B H 0.3481 0.7452 0.0801 0.083 Uiso 1 1 calc R . .
C15 C 0.0237(4) 0.4644(5) -0.0966(5) 0.105(2) Uani 1 1 d . . .
H15A H 0.0568 0.4368 -0.1400 0.126 Uiso 1 1 calc R . .
H15B H -0.0138 0.4676 -0.1437 0.126 Uiso 1 1 calc R . .
C16 C -0.0392(4) 0.4384(5) 0.0563(5) 0.111(3) Uani 1 1 d . . .
H16A H -0.0747 0.4426 0.0044 0.134 Uiso 1 1 calc R . .
H16B H -0.0494 0.3927 0.1170 0.134 Uiso 1 1 calc R . .
C17 C 0.3034(2) 0.1254(3) 0.2052(3) 0.0421(11) Uani 1 1 d . . .
N1 N 0.16229(19) 0.2755(3) 0.0657(3) 0.0469(10) Uani 1 1 d . . .
N2 N 0.28397(18) 0.3955(2) 0.0577(2) 0.0463(10) Uani 1 1 d . . .
N3 N 0.27979(17) 0.1822(2) 0.1442(2) 0.0444(9) Uani 1 1 d . . .
N4 N 0.0143(3) 0.3994(4) 0.0005(4) 0.111(2) Uani 1 1 d . . .
N5 N 0.2885(2) 0.6645(3) -0.0140(3) 0.0653(12) Uani 1 1 d . . .
N6 N 0.0459(2) 0.2960(3) 0.1460(3) 0.0703(13) Uani 1 1 d . . .
N7 N 0.3342(2) 0.5788(3) 0.1313(3) 0.0628(11) Uani 1 1 d . . .
S1 S 0.33643(7) 0.04253(9) 0.28570(9) 0.0610(4) Uani 1 1 d . . .
Ni1 Ni 0.2500 0.2500 0.0000 0.0424(3) Uani 1 2 d S . .

loop_
_atom_site_aniso_label
_atom_site_aniso_U_11
_atom_site_aniso_U_22
_atom_site_aniso_U_33
_atom_site_aniso_U_23
_atom_site_aniso_U_13
_atom_site_aniso_U_12
C1 0.114(5) 0.047(3) 0.061(3) 0.017(2) 0.049(3) 0.023(3)
C2 0.112(5) 0.060(3) 0.057(3) 0.018(2) 0.037(3) 0.032(3)
C4 0.094(5) 0.071(4) 0.044(3) 0.021(2) 0.012(3) -0.009(3)
C5 0.074(4) 0.058(3) 0.041(2) 0.014(2) 0.002(2) -0.005(3)
C7 0.098(4) 0.032(2) 0.035(2) -0.0024(18) 0.000(2) 0.001(2)
C8 0.075(4) 0.031(2) 0.039(2) -0.0056(18) 0.008(2) -0.002(2)
C10 0.106(5) 0.048(3) 0.080(4) 0.008(3) -0.041(3) -0.004(3)
C11 0.101(5) 0.031(3) 0.062(3) 0.005(2) -0.026(3) -0.007(3)
C13 0.134(5) 0.035(3) 0.050(3) -0.002(2) -0.020(3) -0.015(3)
C14 0.113(5) 0.030(3) 0.061(3) 0.006(2) -0.020(3) -0.018(3)
C15 0.128(6) 0.124(6) 0.066(4) 0.015(4) 0.047(4) 0.024(5)
C16 0.146(7) 0.092(5) 0.103(5) 0.012(4) 0.086(5) -0.008(5)
C17 0.063(3) 0.034(2) 0.0297(19) -0.0041(17) 0.013(2) -0.005(2)
N1 0.080(3) 0.0271(18) 0.0338(17) 0.0004(13) 0.0088(18) 0.0052(19)
N2 0.077(3) 0.0278(18) 0.0350(17) 0.0000(14) 0.0108(18) 0.0045(18)
N3 0.073(3) 0.0283(18) 0.0324(16) -0.0009(15) 0.0082(17) 0.0018(18)
N4 0.139(5) 0.110(4) 0.089(3) 0.062(3) 0.069(3) 0.076(4)
N5 0.107(4) 0.028(2) 0.059(2) 0.0041(17) -0.021(2) -0.009(2)
N6 0.099(4) 0.061(3) 0.053(2) 0.018(2) 0.024(2) 0.020(3)
N7 0.092(3) 0.037(2) 0.058(2) 0.0016(18) -0.015(2) -0.007(2)
S1 0.0862(11) 0.0538(8) 0.0430(6) 0.0105(5) 0.0042(6) 0.0118(7)
Ni1 0.0774(7) 0.0233(4) 0.0271(4) 0.0001(3) 0.0090(4) 0.0009(4)

loop_
_atom_type_symbol
_atom_type_description
_atom_type_scat_dispersion_real
_atom_type_scat_dispersion_imag
_atom_type_scat_source
C C 0.0033 0.0016 'International Tables Vol C Tables 4.2.6.8 and 6.1.1.4'
H H 0.0000 0.0000 'International Tables Vol C Tables 4.2.6.8 and 6.1.1.4'
N N 0.0061 0.0033 'International Tables Vol C Tables 4.2.6.8 and 6.1.1.4'
O O 0.0106 0.0060 'International Tables Vol C Tables 4.2.6.8 and 6.1.1.4'
S S 0.1246 0.1234 'International Tables Vol C Tables 4.2.6.8 and 6.1.1.4'
Ni Ni 0.3393 1.1124 'International Tables Vol C Tables 4.2.6.8 and 6.1.1.4'

loop_
_geom_angle_atom_site_label_1
_geom_angle_atom_site_label_2
_geom_angle_atom_site_label_3
_geom_angle
_geom_angle_site_symmetry_1
_geom_angle_site_symmetry_3
_geom_angle_publ_flag
N1 C1 C2 123.5(4) . . ?
N1 C1 H1 118.2 . . ?
C2 C1 H1 118.2 . . ?
N6 C2 C1 120.4(5) . . ?
N6 C2 N4 114.6(5) . . ?
C1 C2 N4 124.8(4) . . ?
N6 C4 C5 124.0(4) . . ?
N6 C4 H4 118.0 . . ?
C5 C4 H4 118.0 . . ?
N1 C5 C4 121.0(5) . . ?
N1 C5 H5 119.5 . . ?
C4 C5 H5 119.5 . . ?
N2 C7 C8 124.0(4) . . ?
N2 C7 H7 118.0 . . ?
C8 C7 H7 118.0 . . ?
N7 C8 N5 117.8(4) . . ?
N7 C8 C7 119.5(4) . . ?
N5 C8 C7 122.7(4) . . ?
N7 C10 C11 123.4(5) . . ?
N7 C10 H10 118.3 . . ?
C11 C10 H10 118.3 . . ?
N2 C11 C10 121.1(4) . . ?
N2 C11 H11 119.4 . . ?
C10 C11 H11 119.4 . . ?
N5 C13 C14 109.7(4) . 7_565 ?
N5 C13 H13A 109.7 . . ?
C14 C13 H13A 109.7 7_565 . ?
N5 C13 H13B 109.7 . . ?
C14 C13 H13B 109.7 7_565 . ?
H13A C13 H13B 108.2 . . ?
N5 C14 C13 110.7(5) . 7_565 ?
N5 C14 H14A 109.5 . . ?
C13 C14 H14A 109.5 7_565 . ?
N5 C14 H14B 109.5 . . ?
C13 C14 H14B 109.5 7_565 . ?
H14A C14 H14B 108.1 . . ?
C16 C15 N4 106.4(5) 5_565 . ?
C16 C15 H15A 110.4 5_565 . ?
N4 C15 H15A 110.4 . . ?
C16 C15 H15B 110.5 5_565 . ?
N4 C15 H15B 110.5 . . ?
H15A C15 H15B 108.6 . . ?
C15 C16 N4 107.0(6) 5_565 . ?
C15 C16 H16A 110.3 5_565 . ?
N4 C16 H16A 110.3 . . ?
C15 C16 H16B 110.3 5_565 . ?
N4 C16 H16B 110.3 . . ?
H16A C16 H16B 108.6 . . ?
N3 C17 S1 177.4(3) . . ?
C1 N1 C5 115.6(4) . . ?
C1 N1 Ni1 123.4(3) . . ?
C5 N1 Ni1 120.8(3) . . ?
C7 N2 C11 115.3(4) . . ?
C7 N2 Ni1 124.5(3) . . ?
C11 N2 Ni1 120.1(3) . . ?
C17 N3 Ni1 161.0(3) . . ?
C2 N4 C16 122.6(5) . . ?
C2 N4 C15 123.1(5) . . ?
C16 N4 C15 108.1(5) . . ?
C8 N5 C14 120.1(4) . . ?
C8 N5 C13 123.0(4) . . ?
C14 N5 C13 111.8(4) . . ?
C4 N6 C2 115.3(5) . . ?
C8 N7 C10 116.5(4) . . ?
N3 Ni1 N3 180.00(16) 7 . ?
N3 Ni1 N1 89.64(13) 7 . ?
N3 Ni1 N1 90.36(13) . . ?
N3 Ni1 N1 90.36(13) 7 7 ?
N3 Ni1 N1 89.64(13) . 7 ?
N1 Ni1 N1 180.0(2) . 7 ?
N3 Ni1 N2 89.47(13) 7 . ?
N3 Ni1 N2 90.53(13) . . ?
N1 Ni1 N2 92.54(13) . . ?
N1 Ni1 N2 87.46(13) 7 . ?
N3 Ni1 N2 90.53(13) 7 7 ?
N3 Ni1 N2 89.47(13) . 7 ?
N1 Ni1 N2 87.46(13) . 7 ?
N1 Ni1 N2 92.54(13) 7 7 ?
N2 Ni1 N2 180.0 . 7 ?

loop_
_geom_bond_atom_site_label_1
_geom_bond_atom_site_label_2
_geom_bond_distance
_geom_bond_site_symmetry_2
_geom_bond_publ_flag
C1 N1 1.315(6) . ?
C1 C2 1.396(7) . ?
C1 H1 0.9500 . ?
C2 N6 1.336(5) . ?
C2 N4 1.429(7) . ?
C4 N6 1.334(7) . ?
C4 C5 1.362(7) . ?
C4 H4 0.9500 . ?
C5 N1 1.340(5) . ?
C5 H5 0.9500 . ?
C7 N2 1.319(5) . ?
C7 C8 1.401(6) . ?
C7 H7 0.9500 . ?
C8 N7 1.321(6) . ?
C8 N5 1.370(5) . ?
C10 N7 1.337(6) . ?
C10 C11 1.362(6) . ?
C10 H10 0.9500 . ?
C11 N2 1.336(6) . ?
C11 H11 0.9500 . ?
C13 N5 1.481(7) . ?
C13 C14 1.526(7) 7_565 ?
C13 H13A 0.9900 . ?
C13 H13B 0.9900 . ?
C14 N5 1.456(5) . ?
C14 C13 1.526(7) 7_565 ?
C14 H14A 0.9900 . ?
C14 H14B 0.9900 . ?
C15 C16 1.409(9) 5_565 ?
C15 N4 1.487(6) . ?
C15 H15A 0.9900 . ?
C15 H15B 0.9900 . ?
C16 C15 1.409(9) 5_565 ?
C16 N4 1.479(7) . ?
C16 H16A 0.9900 . ?
C16 H16B 0.9900 . ?
C17 N3 1.165(5) . ?
C17 S1 1.623(5) . ?
N1 Ni1 2.153(4) . ?
N2 Ni1 2.165(3) . ?
N3 Ni1 2.063(3) . ?
Ni1 N3 2.063(3) 7 ?
Ni1 N1 2.153(4) 7 ?
Ni1 N2 2.165(3) 7 ?
